data_4132692
loop_
_publ_author_name
'Liu, Wei'
'Ali, Siraj Z.'
'Ammann, Stephen E.'
'White, M. Christina'

_publ_contact_author
; 
M. Christina White 
University of Illinois 
Department of Chemistry 
600 South Mathews Avenue 
Urbana, Illinois  61801 
USA 
;
_publ_section_title
;
 Asymmetric Allylic C-H Alkylation via Palladium(II)/ cis-ArSOX Catalysis.
;
_journal_issue 34
_journal_name_full 'Journal of the American Chemical Society'
_journal_page_first 10658
_journal_page_last 10662
_journal_paper_doi 10.1021/jacs.8b05668
_journal_volume 140
_journal_year 2018
_chemical_absolute_configuration ad
_chemical_formula_moiety ' C26 H29 N O7 S '
_chemical_formula_sum 'C26 H29 N O7 S'
_chemical_formula_weight 499.56
_space_group_crystal_system triclinic
_space_group_IT_number 1
_space_group_name_Hall 'P 1'
_space_group_name_H-M_alt 'P 1'
_atom_sites_solution_hydrogens geom
_audit_creation_method SHELXL-2014/7
_audit_update_record
; 
? 
;
_cell_angle_alpha 74.9956(16)
_cell_angle_beta 81.3175(16)
_cell_angle_gamma 71.4936(14)
_cell_formula_units_Z 2
_cell_length_a 8.1073(3)
_cell_length_b 12.6392(5)
_cell_length_c 13.2065(6)
_cell_measurement_reflns_used 9916
_cell_measurement_temperature 100(2)
_cell_measurement_theta_max 28.33
_cell_measurement_theta_min 2.62
_cell_volume 1236.03(9)
_computing_cell_refinement 'SAINT V8.37A (Bruker, 2014)'
_computing_data_collection 'APEX3 V2016.9-0 (Bruker, 2016)'
_computing_data_reduction
; 
SAINT V8.34A, XPREP v2014/2, SADABS V2014/7 (Krause et al., 2015) 
;
_computing_molecular_graphics
; 
SHELXTL v2014-7 (Bruker, 2014), CrystalMaker v2.7.7 (CrystalMaker, 1994) 
;
_computing_publication_material 'XCIF V2014-2 (Bruker, 2014)'
_computing_structure_refinement 'SHELX-2014-7 (Sheldrick, 2015)'
_computing_structure_solution 'SHELX-2014-7 (Sheldrick, 2015)'
_diffrn_ambient_temperature 100(2)
_diffrn_measured_fraction_theta_full 0.999
_diffrn_measured_fraction_theta_max 0.996
_diffrn_measurement_device 'Bruker D8 Venture/Photon 100'
_diffrn_measurement_method 'profile data from \f and \w scans'
_diffrn_radiation_monochromator 'multilayer mirrors'
_diffrn_radiation_source 'microfocus sealed tube'
_diffrn_radiation_type MoK\a
_diffrn_radiation_wavelength 0.71073
_diffrn_radiation_wavelength_id dd95is
_diffrn_reflns_av_R_equivalents 0.0717
_diffrn_reflns_av_unetI/netI 0.0364
_diffrn_reflns_Laue_measured_fraction_full 0.999
_diffrn_reflns_Laue_measured_fraction_max 0.996
_diffrn_reflns_limit_h_max 10
_diffrn_reflns_limit_h_min -10
_diffrn_reflns_limit_k_max 16
_diffrn_reflns_limit_k_min -16
_diffrn_reflns_limit_l_max 17
_diffrn_reflns_limit_l_min -17
_diffrn_reflns_number 102095
_diffrn_reflns_point_group_measured_fraction_full 0.999
_diffrn_reflns_point_group_measured_fraction_max 0.994
_diffrn_reflns_theta_full 25.242
_diffrn_reflns_theta_max 28.350
_diffrn_reflns_theta_min 2.620
_exptl_absorpt_coefficient_mu 0.177
_exptl_absorpt_correction_T_max 0.7457
_exptl_absorpt_correction_T_min 0.6562
_exptl_absorpt_correction_type multi-scan
_exptl_absorpt_process_details 'SADABS V2014/7 (Krause et al., 2015)'
_exptl_crystal_colour colourless
_exptl_crystal_density_diffrn 1.342
_exptl_crystal_density_method 'not measured'
_exptl_crystal_description block
_exptl_crystal_F_000 528
_exptl_crystal_id dd95is
_exptl_crystal_preparation
; 
The data crystal was mounted using oil (Parantone-N, Exxon) to a 
0.3 mm cryo-loop (Hampton Research with the (2 3 1) scattering 
planes roughly normal to the spindle axis. 
;
_exptl_crystal_size_max 0.388
_exptl_crystal_size_mid 0.275
_exptl_crystal_size_min 0.152
_refine_diff_density_max 0.383
_refine_diff_density_min -0.304
_refine_diff_density_rms 0.043
_refine_ls_abs_structure_details 'Flack (1983),  6110 Friedels'
_refine_ls_abs_structure_Flack -0.01(3)
_refine_ls_extinction_coef 0.0170(14)
_refine_ls_extinction_expression Fc^*^=kFc[1+0.001xFc^2^\l^3^/sin(2\q)]^-1/4^
_refine_ls_extinction_method 'SHELXL-2014/7 (Sheldrick 2014'
_refine_ls_goodness_of_fit_ref 1.038
_refine_ls_hydrogen_treatment constr
_refine_ls_matrix_type full
_refine_ls_number_parameters 675
_refine_ls_number_reflns 12247
_refine_ls_number_restraints 145
_refine_ls_restrained_S_all 1.038
_refine_ls_R_factor_all 0.0479
_refine_ls_R_factor_gt 0.0376
_refine_ls_shift/su_max 0.000
_refine_ls_shift/su_mean 0.000
_refine_ls_structure_factor_coef Fsqd
_refine_ls_weighting_details 'w=1/[\s^2^(Fo^2^)+(0.0382P)^2^+0.4147P] where P=(Fo^2^+2Fc^2^)/3'
_refine_ls_weighting_scheme calc
_refine_ls_wR_factor_gt 0.0824
_refine_ls_wR_factor_ref 0.0874
_reflns_Friedel_coverage 0.996
_reflns_Friedel_fraction_full 0.999
_reflns_Friedel_fraction_max 0.992
_reflns_number_gt 10855
_reflns_number_total 12247
_reflns_threshold_expression 'I > 2\s(I)'
_cod_data_source_file ja8b05668_si_006.cif
_cod_data_source_block dd95is
_cod_original_cell_volume 1236.04(9)
_cod_database_code 4132692
_shelx_shelxl_version_number 2014/7
_shelx_space_group_comment
; 
The symmetry employed for this shelxl refinement is uniquely defined 
by the following loop, which should always be used as a source of 
symmetry information in preference to the above space-group names. 
They are only intended as comments. 
;
_shelx_estimated_absorpt_t_min 0.934
_shelx_estimated_absorpt_t_max 0.974

loop_
_space_group_symop_operation_xyz
'x, y, z'

loop_
_atom_site_label
_atom_site_type_symbol
_atom_site_fract_x
_atom_site_fract_y
_atom_site_fract_z
_atom_site_U_iso_or_equiv
_atom_site_adp_type
_atom_site_occupancy
_atom_site_site_symmetry_order
_atom_site_calc_flag
_atom_site_refinement_flags_posn
_atom_site_refinement_flags_adp
_atom_site_refinement_flags_occupancy
_atom_site_disorder_assembly
_atom_site_disorder_group
S1 S -0.19339(8) 0.74629(5) 0.86289(5) 0.01811(15) Uani 1 1 d . . . . .
O1 O -0.2114(3) 0.82890(19) 0.92336(19) 0.0290(5) Uani 1 1 d . . . . .
O2 O -0.3174(3) 0.68261(19) 0.88137(18) 0.0258(5) Uani 1 1 d . . . . .
O3 O -0.1450(3) 0.9111(2) 0.52331(19) 0.0339(6) Uani 1 1 d . . . . .
O4 O 0.8129(3) 0.22145(16) 0.66779(17) 0.0203(4) Uani 1 1 d . . . . .
O5 O 0.9053(3) 0.46552(17) 0.70054(16) 0.0262(4) Uani 1 1 d . . . . .
O6 O 1.1102(2) 0.11723(15) 0.81679(15) 0.0169(4) Uani 1 1 d . . . . .
O7 O 1.1885(3) 0.23319(17) 0.66795(17) 0.0233(4) Uani 1 1 d . . . . .
N1 N -0.2022(3) 0.8165(2) 0.7394(2) 0.0178(5) Uani 1 1 d . . . . .
C1 C 0.8865(4) 0.2713(2) 0.7311(2) 0.0171(5) Uani 1 1 d . . . . .
C2 C 0.7886(4) 0.2660(3) 0.8399(2) 0.0241(6) Uani 1 1 d . . . . .
H2A H 0.7955 0.1852 0.8736 0.029 Uiso 1 1 calc R U . . .
H2B H 0.8473 0.2938 0.8839 0.029 Uiso 1 1 calc R U . . .
C3 C 0.5994(4) 0.3359(3) 0.8375(2) 0.0231(6) Uani 1 1 d . . . . .
H3 H 0.5208 0.3102 0.8103 0.028 Uiso 1 1 calc R U . . .
C4 C 0.5387(4) 0.4316(3) 0.8718(2) 0.0230(6) Uani 1 1 d . . . . .
H4 H 0.6207 0.4563 0.8970 0.028 Uiso 1 1 calc R U . . .
C5 C 0.3557(4) 0.5038(3) 0.8745(2) 0.0197(6) Uani 1 1 d . . . . .
C6 C 0.3222(4) 0.6160(3) 0.8837(2) 0.0224(6) Uani 1 1 d . . . . .
H6 H 0.4162 0.6428 0.8903 0.027 Uiso 1 1 calc R U . . .
C7 C 0.1541(4) 0.6891(3) 0.8833(2) 0.0204(6) Uani 1 1 d . . . . .
H7 H 0.1326 0.7658 0.8891 0.025 Uiso 1 1 calc R U . . .
C8 C 0.0164(4) 0.6491(2) 0.8743(2) 0.0165(6) Uani 1 1 d . . . . .
C9 C 0.0457(4) 0.5368(2) 0.8673(2) 0.0181(6) Uani 1 1 d . . . . .
H9 H -0.0487 0.5098 0.8618 0.022 Uiso 1 1 calc R U . . .
C10 C 0.2152(4) 0.4646(2) 0.8685(2) 0.0199(6) Uani 1 1 d . . . . .
H10 H 0.2361 0.3871 0.8653 0.024 Uiso 1 1 calc R U . . .
C11 C -0.0988(4) 0.8986(3) 0.7036(3) 0.0232(7) Uani 1 1 d . . . . .
H11C H 0.0266 0.8570 0.6948 0.028 Uiso 1 1 calc R U . . .
H11D H -0.1143 0.9450 0.7561 0.028 Uiso 1 1 calc R U . . .
C12 C -0.1614(5) 0.9752(3) 0.5999(3) 0.0295(7) Uani 1 1 d . . . . .
H12C H -0.2851 1.0193 0.6105 0.035 Uiso 1 1 calc R U . . .
H12D H -0.0925 1.0303 0.5742 0.035 Uiso 1 1 calc R U . . .
C13 C -0.2462(5) 0.8318(3) 0.5580(3) 0.0291(7) Uani 1 1 d . . . . .
H13C H -0.2342 0.7883 0.5035 0.035 Uiso 1 1 calc R U . . .
H13D H -0.3708 0.8746 0.5678 0.035 Uiso 1 1 calc R U . . .
C14 C -0.1872(4) 0.7488(2) 0.6607(2) 0.0209(6) Uani 1 1 d . . . . .
H14C H -0.2614 0.6968 0.6849 0.025 Uiso 1 1 calc R U . . .
H14D H -0.0649 0.7020 0.6507 0.025 Uiso 1 1 calc R U . . .
C15 C 0.7679(4) 0.3020(2) 0.5761(2) 0.0191(6) Uani 1 1 d . . . . .
C16 C 0.6958(4) 0.2845(3) 0.4951(3) 0.0269(6) Uani 1 1 d . . . . .
H16 H 0.6743 0.2140 0.4987 0.032 Uiso 1 1 calc R U . . .
C17 C 0.6567(4) 0.3757(3) 0.4085(3) 0.0316(7) Uani 1 1 d . . . . .
H17 H 0.6070 0.3668 0.3516 0.038 Uiso 1 1 calc R U . . .
C18 C 0.6876(4) 0.4794(3) 0.4020(2) 0.0290(7) Uani 1 1 d . . . . .
H18 H 0.6595 0.5394 0.3412 0.035 Uiso 1 1 calc R U . . .
C19 C 0.7585(4) 0.4960(2) 0.4829(2) 0.0244(6) Uani 1 1 d . . . . .
H19 H 0.7793 0.5668 0.4791 0.029 Uiso 1 1 calc R U . . .
C20 C 0.7991(4) 0.4051(2) 0.5709(2) 0.0176(5) Uani 1 1 d . . . . .
C21 C 0.8688(4) 0.3956(2) 0.6688(2) 0.0180(6) Uani 1 1 d . . . . .
C22 C 1.0824(4) 0.2053(2) 0.7341(2) 0.0165(5) Uani 1 1 d . . . . .
C23 C 1.2879(4) 0.0329(2) 0.8319(2) 0.0161(6) Uani 1 1 d . . . . .
C24 C 1.3337(4) -0.0311(2) 0.7440(3) 0.0208(6) Uani 1 1 d . . . . .
H24D H 1.2424 -0.0664 0.7435 0.031 Uiso 1 1 calc R U . . .
H24E H 1.4455 -0.0907 0.7553 0.031 Uiso 1 1 calc R U . . .
H24F H 1.3429 0.0226 0.6764 0.031 Uiso 1 1 calc R U . . .
C25 C 1.4216(4) 0.0923(3) 0.8371(3) 0.0221(6) Uani 1 1 d . . . . .
H25D H 1.4446 0.1380 0.7672 0.033 Uiso 1 1 calc R U . . .
H25E H 1.5302 0.0347 0.8608 0.033 Uiso 1 1 calc R U . . .
H25F H 1.3764 0.1425 0.8867 0.033 Uiso 1 1 calc R U . . .
C26 C 1.2587(4) -0.0438(2) 0.9376(2) 0.0209(6) Uani 1 1 d . . . . .
H26D H 1.2345 -0.0004 0.9925 0.031 Uiso 1 1 calc R U . . .
H26E H 1.3635 -0.1090 0.9522 0.031 Uiso 1 1 calc R U . . .
H26F H 1.1594 -0.0718 0.9366 0.031 Uiso 1 1 calc R U . . .
S1B S 1.22242(8) 0.25880(5) 0.14121(5) 0.01824(15) Uani 1 1 d D . . . .
O1B O 1.3478(3) 0.32070(19) 0.12247(19) 0.0295(5) Uani 1 1 d . . . . .
O2B O 1.2336(4) 0.17830(19) 0.07937(19) 0.0369(6) Uani 1 1 d . . . . .
O3B O 1.1923(3) 0.0900(2) 0.48034(18) 0.0333(6) Uani 1 1 d . . . . .
O4B O 0.1218(3) 0.58959(15) 0.32432(16) 0.0189(4) Uani 1 1 d . . . . .
O5B O 0.2308(3) 0.84869(17) 0.28061(16) 0.0255(4) Uani 1 1 d . . . . .
O6B O -0.1027(2) 0.86267(15) 0.17797(15) 0.0150(4) Uani 1 1 d . . . . .
O7B O -0.1910(3) 0.74863(17) 0.32570(16) 0.0214(4) Uani 1 1 d . . . . .
N1B N 1.2339(3) 0.18735(19) 0.2642(2) 0.0176(5) Uani 1 1 d . . . . .
C1B C 0.1115(3) 0.7019(2) 0.2588(2) 0.0162(5) Uani 1 1 d . . . . .
C2B C 0.1993(4) 0.6949(2) 0.1487(2) 0.0208(6) Uani 1 1 d D . . . .
H2BA H 0.1170 0.6856 0.1057 0.025 Uiso 0.654(4) 1 calc R U P A 1
H2BB H 0.2267 0.7675 0.1148 0.025 Uiso 0.654(4) 1 calc R U P A 1
H2BC H 0.1740 0.7725 0.1022 0.025 Uiso 0.346(4) 1 calc R U P A 2
H2BD H 0.1523 0.6472 0.1186 0.025 Uiso 0.346(4) 1 calc R U P A 2
C3B C 0.3634(5) 0.5975(4) 0.1507(3) 0.0140(9) Uani 0.654(4) 1 d D . P A 1
H3B H 0.3582 0.5208 0.1713 0.017 Uiso 0.654(4) 1 calc R U P A 1
C4B C 0.5168(5) 0.6188(3) 0.1236(3) 0.0124(8) Uani 0.654(4) 1 d D . P A 1
H4B H 0.5164 0.6966 0.1026 0.015 Uiso 0.654(4) 1 calc R U P A 1
C5B C 0.6877(5) 0.5300(4) 0.1239(3) 0.0121(9) Uani 0.654(4) 1 d D U P A 1
C6B C 0.8382(6) 0.5556(4) 0.1336(4) 0.0163(9) Uani 0.654(4) 1 d D U P A 1
H6B H 0.8310 0.6310 0.1374 0.020 Uiso 0.654(4) 1 calc R U P A 1
C7B C 1.0008(8) 0.4717(7) 0.1377(13) 0.0179(15) Uani 0.654(4) 1 d D U P A 1
H7B H 1.1028 0.4914 0.1422 0.022 Uiso 0.654(4) 1 calc R U P A 1
C8B C 1.0137(11) 0.3594(10) 0.135(2) 0.015(2) Uani 0.654(4) 1 d D U P A 1
C9B C 0.8637(8) 0.3363(4) 0.1182(6) 0.0168(10) Uani 0.654(4) 1 d D U P A 1
H9B H 0.8722 0.2630 0.1079 0.020 Uiso 0.654(4) 1 calc R U P A 1
C10B C 0.7010(6) 0.4197(5) 0.1164(4) 0.0152(9) Uani 0.654(4) 1 d D U P A 1
H10B H 0.5991 0.4009 0.1099 0.018 Uiso 0.654(4) 1 calc R U P A 1
C3C C 0.4038(10) 0.6405(7) 0.1549(6) 0.0137(17) Uani 0.346(4) 1 d D . P A 2
H3C H 0.4689 0.6773 0.1806 0.016 Uiso 0.346(4) 1 calc R U P A 2
C4C C 0.4839(9) 0.5436(7) 0.1243(7) 0.0172(18) Uani 0.346(4) 1 d D . P A 2
H4C H 0.4122 0.5111 0.0988 0.021 Uiso 0.346(4) 1 calc R U P A 2
C5C C 0.6709(10) 0.4804(8) 0.1251(7) 0.0121(9) Uani 0.346(4) 1 d D U P A 2
C6C C 0.7959(13) 0.5268(9) 0.1399(9) 0.0163(9) Uani 0.346(4) 1 d D U P A 2
H6C H 0.7617 0.6044 0.1454 0.020 Uiso 0.346(4) 1 calc R U P A 2
C7C C 0.9707(17) 0.4631(15) 0.147(3) 0.0179(15) Uani 0.346(4) 1 d D U P A 2
H7C H 1.0550 0.4909 0.1660 0.022 Uiso 0.346(4) 1 calc R U P A 2
C8C C 1.012(2) 0.3556(19) 0.125(5) 0.015(2) Uani 0.346(4) 1 d D U P A 2
C9C C 0.8920(16) 0.3015(10) 0.1153(14) 0.0168(10) Uani 0.346(4) 1 d D U P A 2
H9C H 0.9256 0.2233 0.1117 0.020 Uiso 0.346(4) 1 calc R U P A 2
C10C C 0.7205(12) 0.3687(8) 0.1119(8) 0.0152(9) Uani 0.346(4) 1 d D U P A 2
H10C H 0.6343 0.3378 0.1001 0.018 Uiso 0.346(4) 1 calc R U P A 2
C11B C 1.2313(4) 0.2515(3) 0.3431(3) 0.0243(7) Uani 1 1 d . . . . .
H11A H 1.1112 0.2996 0.3572 0.029 Uiso 1 1 calc R U . . .
H11B H 1.3073 0.3022 0.3170 0.029 Uiso 1 1 calc R U . . .
C12B C 1.2968(5) 0.1656(3) 0.4429(3) 0.0292(7) Uani 1 1 d . . . . .
H12A H 1.4190 0.1208 0.4288 0.035 Uiso 1 1 calc R U . . .
H12B H 1.2946 0.2069 0.4976 0.035 Uiso 1 1 calc R U . . .
C13B C 1.1989(5) 0.0272(3) 0.4031(3) 0.0286(7) Uani 1 1 d . . . . .
H13A H 1.1291 -0.0272 0.4307 0.034 Uiso 1 1 calc R U . . .
H13B H 1.3210 -0.0176 0.3887 0.034 Uiso 1 1 calc R U . . .
C14B C 1.1286(4) 0.1070(3) 0.3019(3) 0.0232(6) Uani 1 1 d . . . . .
H14A H 1.1367 0.0626 0.2487 0.028 Uiso 1 1 calc R U . . .
H14B H 1.0047 0.1496 0.3147 0.028 Uiso 1 1 calc R U . . .
C15B C 0.1897(4) 0.5818(2) 0.4155(2) 0.0190(6) Uani 1 1 d . . . . .
C16B C 0.2095(4) 0.4880(2) 0.4998(2) 0.0230(6) Uani 1 1 d . . . . .
H16B H 0.1750 0.4233 0.4984 0.028 Uiso 1 1 calc R U . . .
C17B C 0.2817(4) 0.4932(3) 0.5861(2) 0.0273(6) Uani 1 1 d . . . . .
H17B H 0.2968 0.4303 0.6452 0.033 Uiso 1 1 calc R U . . .
C18B C 0.3334(4) 0.5876(3) 0.5895(2) 0.0292(7) Uani 1 1 d . . . . .
H18B H 0.3824 0.5881 0.6503 0.035 Uiso 1 1 calc R U . . .
C19B C 0.3134(4) 0.6800(3) 0.5049(3) 0.0259(6) Uani 1 1 d . . . . .
H19B H 0.3492 0.7443 0.5060 0.031 Uiso 1 1 calc R U . . .
C20B C 0.2393(4) 0.6764(2) 0.4178(2) 0.0178(6) Uani 1 1 d . . . . .
C21B C 0.2016(3) 0.7574(2) 0.3170(2) 0.0182(6) Uani 1 1 d . . . . .
C22B C -0.0823(3) 0.7728(2) 0.2583(2) 0.0149(5) Uani 1 1 d . . . . .
C23B C -0.2697(3) 0.9575(2) 0.1682(2) 0.0154(6) Uani 1 1 d . . . . .
C24B C -0.4182(4) 0.9135(3) 0.1575(3) 0.0215(6) Uani 1 1 d . . . . .
H24A H -0.3858 0.8718 0.1010 0.032 Uiso 1 1 calc R U . . .
H24B H -0.5229 0.9782 0.1409 0.032 Uiso 1 1 calc R U . . .
H24C H -0.4418 0.8619 0.2238 0.032 Uiso 1 1 calc R U . . .
C25B C -0.2983(4) 1.0123(3) 0.2616(3) 0.0226(6) Uani 1 1 d . . . . .
H25A H -0.3280 0.9597 0.3254 0.034 Uiso 1 1 calc R U . . .
H25B H -0.3940 1.0837 0.2497 0.034 Uiso 1 1 calc R U . . .
H25C H -0.1914 1.0287 0.2699 0.034 Uiso 1 1 calc R U . . .
C26B C -0.2312(4) 1.0387(2) 0.0669(2) 0.0208(6) Uani 1 1 d . . . . .
H26A H -0.1280 1.0605 0.0730 0.031 Uiso 1 1 calc R U . . .
H26B H -0.3314 1.1074 0.0539 0.031 Uiso 1 1 calc R U . . .
H26C H -0.2092 1.0006 0.0082 0.031 Uiso 1 1 calc R U . . .

loop_
_atom_site_aniso_label
_atom_site_aniso_U_11
_atom_site_aniso_U_22
_atom_site_aniso_U_33
_atom_site_aniso_U_23
_atom_site_aniso_U_13
_atom_site_aniso_U_12
S1 0.0125(3) 0.0210(3) 0.0177(4) -0.0047(3) 0.0013(3) -0.0015(3)
O1 0.0297(12) 0.0301(12) 0.0239(13) -0.0143(10) 0.0013(10) 0.0008(10)
O2 0.0123(10) 0.0323(12) 0.0276(13) 0.0013(10) 0.0006(9) -0.0068(9)
O3 0.0440(14) 0.0330(13) 0.0236(13) -0.0029(10) 0.0056(11) -0.0162(11)
O4 0.0209(10) 0.0143(9) 0.0235(11) -0.0006(8) -0.0053(8) -0.0035(8)
O5 0.0332(11) 0.0190(10) 0.0273(11) -0.0079(8) -0.0057(9) -0.0049(9)
O6 0.0136(9) 0.0132(8) 0.0175(10) 0.0017(7) -0.0018(7) 0.0010(7)
O7 0.0213(10) 0.0196(9) 0.0204(11) 0.0011(8) 0.0044(8) -0.0011(8)
N1 0.0164(12) 0.0170(11) 0.0199(14) -0.0046(10) 0.0000(10) -0.0048(10)
C1 0.0183(13) 0.0147(12) 0.0134(13) 0.0000(10) -0.0025(10) 0.0002(10)
C2 0.0215(14) 0.0244(14) 0.0152(14) 0.0017(11) 0.0009(11) 0.0029(12)
C3 0.0208(14) 0.0235(14) 0.0201(15) 0.0006(12) -0.0015(11) -0.0040(12)
C4 0.0206(15) 0.0303(15) 0.0167(15) -0.0046(12) -0.0036(11) -0.0050(13)
C5 0.0159(14) 0.0283(15) 0.0110(14) -0.0042(12) -0.0005(10) -0.0017(12)
C6 0.0173(14) 0.0326(16) 0.0203(16) -0.0080(13) -0.0023(12) -0.0094(13)
C7 0.0207(14) 0.0248(14) 0.0190(15) -0.0074(12) -0.0022(12) -0.0088(12)
C8 0.0135(13) 0.0231(14) 0.0125(14) -0.0059(11) -0.0010(10) -0.0031(11)
C9 0.0168(13) 0.0225(14) 0.0166(15) -0.0050(11) -0.0023(11) -0.0071(12)
C10 0.0208(14) 0.0190(13) 0.0176(15) -0.0068(12) -0.0020(12) -0.0003(12)
C11 0.0249(16) 0.0202(14) 0.0266(17) -0.0072(13) 0.0016(13) -0.0096(13)
C12 0.0332(18) 0.0224(15) 0.0290(19) -0.0018(14) 0.0058(14) -0.0095(14)
C13 0.0338(18) 0.0306(16) 0.0230(17) -0.0057(13) -0.0024(14) -0.0097(14)
C14 0.0248(15) 0.0186(13) 0.0201(16) -0.0068(12) -0.0008(12) -0.0058(12)
C15 0.0135(12) 0.0192(13) 0.0202(15) -0.0020(11) -0.0022(11) -0.0005(11)
C16 0.0247(15) 0.0276(15) 0.0282(16) -0.0076(12) -0.0072(12) -0.0038(12)
C17 0.0242(15) 0.0450(19) 0.0227(16) -0.0104(14) -0.0073(12) -0.0013(14)
C18 0.0230(15) 0.0348(17) 0.0161(15) 0.0036(13) -0.0024(11) 0.0026(13)
C19 0.0222(14) 0.0208(13) 0.0227(15) 0.0022(12) -0.0004(12) -0.0020(11)
C20 0.0167(13) 0.0166(12) 0.0139(13) -0.0005(10) -0.0007(10) 0.0002(10)
C21 0.0169(13) 0.0137(12) 0.0182(14) -0.0025(11) -0.0001(11) 0.0013(10)
C22 0.0205(13) 0.0139(11) 0.0135(13) -0.0031(10) -0.0023(10) -0.0022(10)
C23 0.0130(13) 0.0121(12) 0.0195(15) -0.0013(11) -0.0042(11) 0.0011(10)
C24 0.0191(14) 0.0188(13) 0.0237(16) -0.0077(12) -0.0041(12) -0.0009(11)
C25 0.0188(14) 0.0221(14) 0.0259(17) -0.0055(12) -0.0030(12) -0.0061(12)
C26 0.0193(15) 0.0167(13) 0.0213(16) 0.0020(12) -0.0057(12) -0.0007(12)
S1B 0.0167(3) 0.0151(3) 0.0177(4) -0.0026(3) 0.0033(3) -0.0004(3)
O1B 0.0125(10) 0.0296(12) 0.0345(14) 0.0094(10) 0.0004(9) -0.0041(9)
O2B 0.0614(17) 0.0199(11) 0.0203(13) -0.0094(10) 0.0011(12) 0.0028(11)
O3B 0.0444(14) 0.0378(13) 0.0160(12) -0.0045(10) 0.0064(10) -0.0149(12)
O4B 0.0254(10) 0.0110(9) 0.0146(10) 0.0019(7) -0.0042(8) -0.0002(8)
O5B 0.0228(10) 0.0215(9) 0.0294(11) 0.0041(8) -0.0043(8) -0.0095(8)
O6B 0.0112(9) 0.0132(8) 0.0151(9) 0.0001(7) 0.0001(7) 0.0009(7)
O7B 0.0185(10) 0.0200(9) 0.0186(10) 0.0014(8) 0.0032(8) -0.0025(8)
N1B 0.0189(12) 0.0132(11) 0.0176(13) -0.0022(10) -0.0004(10) -0.0018(10)
C1B 0.0166(12) 0.0115(11) 0.0149(13) 0.0001(10) -0.0007(10) 0.0010(10)
C2B 0.0190(13) 0.0181(13) 0.0133(13) 0.0004(10) 0.0011(10) 0.0068(11)
C3B 0.016(2) 0.0084(19) 0.015(2) -0.0011(16) 0.0008(15) -0.0023(17)
C4B 0.013(2) 0.0096(18) 0.0114(18) -0.0029(14) -0.0006(15) 0.0007(15)
C5B 0.0114(17) 0.012(2) 0.0128(16) -0.0045(17) -0.0013(13) -0.0023(16)
C6B 0.013(2) 0.017(2) 0.0201(18) -0.0053(18) -0.0016(17) -0.0061(15)
C7B 0.010(2) 0.0202(18) 0.022(3) -0.007(2) 0.000(3) -0.0014(18)
C8B 0.0120(13) 0.0234(15) 0.011(6) -0.0049(13) 0.0001(12) -0.0048(11)
C9B 0.020(2) 0.013(3) 0.0182(17) -0.005(3) -0.0026(18) -0.005(2)
C10B 0.0118(16) 0.017(3) 0.0187(18) -0.005(2) -0.0028(13) -0.005(2)
C3C 0.014(5) 0.008(4) 0.011(4) 0.002(3) 0.001(3) 0.004(3)
C4C 0.010(4) 0.022(4) 0.018(4) -0.005(3) 0.004(3) -0.004(3)
C5C 0.0114(17) 0.012(2) 0.0128(16) -0.0045(17) -0.0013(13) -0.0023(16)
C6C 0.013(2) 0.017(2) 0.0201(18) -0.0053(18) -0.0016(17) -0.0061(15)
C7C 0.010(2) 0.0202(18) 0.022(3) -0.007(2) 0.000(3) -0.0014(18)
C8C 0.0120(13) 0.0234(15) 0.011(6) -0.0049(13) 0.0001(12) -0.0048(11)
C9C 0.020(2) 0.013(3) 0.0182(17) -0.005(3) -0.0026(18) -0.005(2)
C10C 0.0118(16) 0.017(3) 0.0187(18) -0.005(2) -0.0028(13) -0.005(2)
C11B 0.0249(15) 0.0236(14) 0.0252(17) -0.0091(13) -0.0013(13) -0.0057(12)
C12B 0.0366(18) 0.0309(16) 0.0194(17) -0.0072(13) -0.0022(14) -0.0075(14)
C13B 0.0385(19) 0.0252(16) 0.0218(18) -0.0013(13) 0.0011(15) -0.0133(15)
C14B 0.0277(16) 0.0195(14) 0.0233(17) -0.0020(12) 0.0005(13) -0.0115(13)
C15B 0.0160(13) 0.0185(13) 0.0166(14) -0.0034(11) 0.0006(10) 0.0019(10)
C16B 0.0220(14) 0.0184(13) 0.0201(15) 0.0016(11) 0.0016(11) -0.0004(11)
C17B 0.0249(15) 0.0273(15) 0.0173(15) 0.0045(12) -0.0010(12) 0.0015(12)
C18B 0.0238(15) 0.0405(18) 0.0168(15) -0.0014(14) -0.0068(12) -0.0020(14)
C19B 0.0211(14) 0.0308(15) 0.0251(16) -0.0061(13) -0.0045(12) -0.0056(12)
C20B 0.0136(12) 0.0193(13) 0.0146(14) -0.0005(11) -0.0005(10) 0.0004(11)
C21B 0.0108(12) 0.0193(13) 0.0192(14) -0.0012(11) 0.0013(10) -0.0004(10)
C22B 0.0162(12) 0.0126(11) 0.0137(13) -0.0027(10) -0.0021(10) -0.0010(10)
C23B 0.0096(12) 0.0125(12) 0.0176(15) -0.0012(11) -0.0011(10) 0.0038(10)
C24B 0.0158(13) 0.0219(14) 0.0261(16) -0.0041(12) -0.0036(12) -0.0046(11)
C25B 0.0188(14) 0.0210(13) 0.0240(16) -0.0082(12) -0.0027(12) 0.0026(11)
C26B 0.0183(14) 0.0152(13) 0.0221(16) 0.0016(12) -0.0005(12) -0.0005(12)

loop_
_atom_type_symbol
_atom_type_description
_atom_type_scat_dispersion_real
_atom_type_scat_dispersion_imag
_atom_type_scat_source
C C 0.0033 0.0016 'International Tables Vol C Tables 4.2.6.8 and 6.1.1.4'
H H 0.0000 0.0000 'International Tables Vol C Tables 4.2.6.8 and 6.1.1.4'
N N 0.0061 0.0033 'International Tables Vol C Tables 4.2.6.8 and 6.1.1.4'
O O 0.0106 0.0060 'International Tables Vol C Tables 4.2.6.8 and 6.1.1.4'
S S 0.1246 0.1234 'International Tables Vol C Tables 4.2.6.8 and 6.1.1.4'

loop_
_exptl_crystal_face_index_h
_exptl_crystal_face_index_k
_exptl_crystal_face_index_l
_exptl_crystal_face_perp_dist
0.00 0.00 -1.00 0.1400
0.00 0.00 1.00 0.1510
0.00 1.00 0.00 0.0720
0.00 -1.00 0.00 0.0760
1.00 0.00 0.00 0.1100
-1.00 0.00 0.00 0.1100
-1.00 -1.00 0.00 0.1220
1.00 -1.00 0.00 0.0880
-1.00 -2.00 -2.00 0.1600
-1.00 0.00 5.00 0.1380

loop_
_geom_angle_atom_site_label_1
_geom_angle_atom_site_label_2
_geom_angle_atom_site_label_3
_geom_angle
O1 S1 O2 119.84(15)
O1 S1 N1 106.31(13)
O2 S1 N1 106.39(13)
O1 S1 C8 108.62(13)
O2 S1 C8 108.45(13)
N1 S1 C8 106.47(14)
C12 O3 C13 110.4(3)
C15 O4 C1 107.5(2)
C22 O6 C23 121.1(2)
C11 N1 C14 111.4(2)
C11 N1 S1 116.9(2)
C14 N1 S1 116.52(19)
O4 C1 C2 110.1(2)
O4 C1 C22 106.7(2)
C2 C1 C22 113.5(2)
O4 C1 C21 105.5(2)
C2 C1 C21 112.4(2)
C22 C1 C21 108.2(2)
C3 C2 C1 113.6(2)
C3 C2 H2A 108.9
C1 C2 H2A 108.9
C3 C2 H2B 108.9
C1 C2 H2B 108.9
H2A C2 H2B 107.7
C4 C3 C2 122.6(3)
C4 C3 H3 118.7
C2 C3 H3 118.7
C3 C4 C5 126.2(3)
C3 C4 H4 116.9
C5 C4 H4 116.9
C6 C5 C10 118.8(3)
C6 C5 C4 118.1(3)
C10 C5 C4 123.1(3)
C7 C6 C5 121.0(3)
C7 C6 H6 119.5
C5 C6 H6 119.5
C6 C7 C8 119.3(3)
C6 C7 H7 120.4
C8 C7 H7 120.4
C9 C8 C7 121.0(3)
C9 C8 S1 120.3(2)
C7 C8 S1 118.6(2)
C10 C9 C8 118.9(2)
C10 C9 H9 120.6
C8 C9 H9 120.6
C9 C10 C5 121.1(3)
C9 C10 H10 119.4
C5 C10 H10 119.4
N1 C11 C12 108.1(2)
N1 C11 H11C 110.1
C12 C11 H11C 110.1
N1 C11 H11D 110.1
C12 C11 H11D 110.1
H11C C11 H11D 108.4
O3 C12 C11 111.6(3)
O3 C12 H12C 109.3
C11 C12 H12C 109.3
O3 C12 H12D 109.3
C11 C12 H12D 109.3
H12C C12 H12D 108.0
O3 C13 C14 111.2(3)
O3 C13 H13C 109.4
C14 C13 H13C 109.4
O3 C13 H13D 109.4
C14 C13 H13D 109.4
H13C C13 H13D 108.0
N1 C14 C13 108.0(2)
N1 C14 H14C 110.1
C13 C14 H14C 110.1
N1 C14 H14D 110.1
C13 C14 H14D 110.1
H14C C14 H14D 108.4
O4 C15 C20 114.1(2)
O4 C15 C16 124.2(3)
C20 C15 C16 121.7(3)
C15 C16 C17 116.5(3)
C15 C16 H16 121.7
C17 C16 H16 121.7
C16 C17 C18 122.3(3)
C16 C17 H17 118.8
C18 C17 H17 118.8
C19 C18 C17 120.7(3)
C19 C18 H18 119.7
C17 C18 H18 119.7
C18 C19 C20 117.9(3)
C18 C19 H19 121.1
C20 C19 H19 121.1
C15 C20 C19 120.8(3)
C15 C20 C21 107.4(2)
C19 C20 C21 131.7(3)
O5 C21 C20 130.4(3)
O5 C21 C1 124.3(3)
C20 C21 C1 105.3(2)
O7 C22 O6 127.4(3)
O7 C22 C1 121.9(2)
O6 C22 C1 110.7(2)
O6 C23 C26 101.9(2)
O6 C23 C24 108.1(2)
C26 C23 C24 112.0(2)
O6 C23 C25 111.1(2)
C26 C23 C25 110.3(2)
C24 C23 C25 112.9(3)
C23 C24 H24D 109.5
C23 C24 H24E 109.5
H24D C24 H24E 109.5
C23 C24 H24F 109.5
H24D C24 H24F 109.5
H24E C24 H24F 109.5
C23 C25 H25D 109.5
C23 C25 H25E 109.5
H25D C25 H25E 109.5
C23 C25 H25F 109.5
H25D C25 H25F 109.5
H25E C25 H25F 109.5
C23 C26 H26D 109.5
C23 C26 H26E 109.5
H26D C26 H26E 109.5
C23 C26 H26F 109.5
H26D C26 H26F 109.5
H26E C26 H26F 109.5
O1B S1B O2B 120.42(17)
O1B S1B N1B 106.10(13)
O2B S1B N1B 106.81(13)
O1B S1B C8C 109.6(9)
O2B S1B C8C 104.4(11)
N1B S1B C8C 109(2)
O1B S1B C8B 107.6(4)
O2B S1B C8B 109.3(6)
N1B S1B C8B 105.6(10)
C12B O3B C13B 109.9(2)
C15B O4B C1B 107.7(2)
C22B O6B C23B 121.2(2)
C11B N1B C14B 111.8(2)
C11B N1B S1B 116.95(19)
C14B N1B S1B 117.5(2)
O4B C1B C2B 111.5(2)
O4B C1B C22B 107.8(2)
C2B C1B C22B 113.3(2)
O4B C1B C21B 105.6(2)
C2B C1B C21B 111.9(2)
C22B C1B C21B 106.3(2)
C3B C2B C1B 112.5(2)
C1B C2B C3C 109.8(3)
C3B C2B H2BA 109.1
C1B C2B H2BA 109.1
C3B C2B H2BB 109.1
C1B C2B H2BB 109.1
H2BA C2B H2BB 107.8
C1B C2B H2BC 109.7
C3C C2B H2BC 109.7
C1B C2B H2BD 109.7
C3C C2B H2BD 109.7
H2BC C2B H2BD 108.2
C4B C3B C2B 119.8(4)
C4B C3B H3B 120.1
C2B C3B H3B 120.1
C3B C4B C5B 124.8(4)
C3B C4B H4B 117.6
C5B C4B H4B 117.6
C6B C5B C10B 118.8(4)
C6B C5B C4B 120.0(4)
C10B C5B C4B 121.2(4)
C5B C6B C7B 121.0(5)
C5B C6B H6B 119.5
C7B C6B H6B 119.5
C8B C7B C6B 120.4(6)
C8B C7B H7B 119.8
C6B C7B H7B 119.8
C9B C8B C7B 118.1(6)
C9B C8B S1B 123.9(6)
C7B C8B S1B 117.8(5)
C8B C9B C10B 120.9(4)
C8B C9B H9B 119.6
C10B C9B H9B 119.6
C5B C10B C9B 120.4(4)
C5B C10B H10B 119.8
C9B C10B H10B 119.8
C4C C3C C2B 120.0(8)
C4C C3C H3C 120.0
C2B C3C H3C 120.0
C3C C4C C5C 127.7(8)
C3C C4C H4C 116.2
C5C C4C H4C 116.2
C6C C5C C10C 119.6(8)
C6C C5C C4C 122.9(8)
C10C C5C C4C 117.6(8)
C5C C6C C7C 121.9(11)
C5C C6C H6C 119.0
C7C C6C H6C 119.0
C8C C7C C6C 114.9(14)
C8C C7C H7C 122.6
C6C C7C H7C 122.6
C9C C8C C7C 125.2(15)
C9C C8C S1B 111.8(11)
C7C C8C S1B 120.9(12)
C10C C9C C8C 115.7(9)
C10C C9C H9C 122.1
C8C C9C H9C 122.1
C9C C10C C5C 121.7(8)
C9C C10C H10C 119.2
C5C C10C H10C 119.2
N1B C11B C12B 108.0(2)
N1B C11B H11A 110.1
C12B C11B H11A 110.1
N1B C11B H11B 110.1
C12B C11B H11B 110.1
H11A C11B H11B 108.4
O3B C12B C11B 111.1(3)
O3B C12B H12A 109.4
C11B C12B H12A 109.4
O3B C12B H12B 109.4
C11B C12B H12B 109.4
H12A C12B H12B 108.0
O3B C13B C14B 111.0(3)
O3B C13B H13A 109.4
C14B C13B H13A 109.4
O3B C13B H13B 109.4
C14B C13B H13B 109.4
H13A C13B H13B 108.0
N1B C14B C13B 107.8(2)
N1B C14B H14A 110.1
C13B C14B H14A 110.1
N1B C14B H14B 110.1
C13B C14B H14B 110.1
H14A C14B H14B 108.5
O4B C15B C20B 114.5(2)
O4B C15B C16B 123.9(3)
C20B C15B C16B 121.6(3)
C17B C16B C15B 116.8(3)
C17B C16B H16B 121.6
C15B C16B H16B 121.6
C16B C17B C18B 122.4(3)
C16B C17B H17B 118.8
C18B C17B H17B 118.8
C19B C18B C17B 120.1(3)
C19B C18B H18B 119.9
C17B C18B H18B 119.9
C18B C19B C20B 118.2(3)
C18B C19B H19B 120.9
C20B C19B H19B 120.9
C15B C20B C19B 121.0(3)
C15B C20B C21B 106.9(2)
C19B C20B C21B 132.1(3)
O5B C21B C20B 131.1(3)
O5B C21B C1B 124.0(3)
C20B C21B C1B 104.9(2)
O7B C22B O6B 128.0(2)
O7B C22B C1B 122.6(2)
O6B C22B C1B 109.3(2)
O6B C23B C24B 110.4(2)
O6B C23B C25B 108.3(2)
C24B C23B C25B 113.7(2)
O6B C23B C26B 102.1(2)
C24B C23B C26B 110.7(2)
C25B C23B C26B 111.0(2)
C23B C24B H24A 109.5
C23B C24B H24B 109.5
H24A C24B H24B 109.5
C23B C24B H24C 109.5
H24A C24B H24C 109.5
H24B C24B H24C 109.5
C23B C25B H25A 109.5
C23B C25B H25B 109.5
H25A C25B H25B 109.5
C23B C25B H25C 109.5
H25A C25B H25C 109.5
H25B C25B H25C 109.5
C23B C26B H26A 109.5
C23B C26B H26B 109.5
H26A C26B H26B 109.5
C23B C26B H26C 109.5
H26A C26B H26C 109.5
H26B C26B H26C 109.5

loop_
_geom_bond_atom_site_label_1
_geom_bond_atom_site_label_2
_geom_bond_distance
S1 O1 1.431(2)
S1 O2 1.434(2)
S1 N1 1.643(3)
S1 C8 1.755(3)
O3 C12 1.418(4)
O3 C13 1.434(4)
O4 C15 1.376(3)
O4 C1 1.453(3)
O5 C21 1.200(3)
O6 C22 1.330(3)
O6 C23 1.501(3)
O7 C22 1.197(3)
N1 C11 1.477(4)
N1 C14 1.477(4)
C1 C2 1.530(4)
C1 C22 1.543(4)
C1 C21 1.546(4)
C2 C3 1.508(4)
C2 H2A 0.9900
C2 H2B 0.9900
C3 C4 1.322(4)
C3 H3 0.9500
C4 C5 1.475(4)
C4 H4 0.9500
C5 C6 1.391(4)
C5 C10 1.398(4)
C6 C7 1.382(4)
C6 H6 0.9500
C7 C8 1.395(4)
C7 H7 0.9500
C8 C9 1.388(4)
C9 C10 1.387(4)
C9 H9 0.9500
C10 H10 0.9500
C11 C12 1.510(5)
C11 H11C 0.9900
C11 H11D 0.9900
C12 H12C 0.9900
C12 H12D 0.9900
C13 C14 1.520(5)
C13 H13C 0.9900
C13 H13D 0.9900
C14 H14C 0.9900
C14 H14D 0.9900
C15 C20 1.387(4)
C15 C16 1.388(4)
C16 C17 1.390(5)
C16 H16 0.9500
C17 C18 1.391(5)
C17 H17 0.9500
C18 C19 1.375(4)
C18 H18 0.9500
C19 C20 1.401(4)
C19 H19 0.9500
C20 C21 1.449(4)
C23 C26 1.513(4)
C23 C24 1.518(4)
C23 C25 1.520(4)
C24 H24D 0.9800
C24 H24E 0.9800
C24 H24F 0.9800
C25 H25D 0.9800
C25 H25E 0.9800
C25 H25F 0.9800
C26 H26D 0.9800
C26 H26E 0.9800
C26 H26F 0.9800
S1B O1B 1.427(2)
S1B O2B 1.435(2)
S1B N1B 1.641(3)
S1B C8C 1.760(10)
S1B C8B 1.763(6)
O3B C12B 1.420(4)
O3B C13B 1.431(4)
O4B C15B 1.366(3)
O4B C1B 1.443(3)
O5B C21B 1.213(3)
O6B C22B 1.324(3)
O6B C23B 1.493(3)
O7B C22B 1.206(3)
N1B C11B 1.471(4)
N1B C14B 1.473(4)
C1B C2B 1.531(4)
C1B C22B 1.542(4)
C1B C21B 1.547(4)
C2B C3B 1.496(4)
C2B C3C 1.587(8)
C2B H2BA 0.9900
C2B H2BB 0.9900
C2B H2BC 0.9900
C2B H2BD 0.9900
C3B C4B 1.332(5)
C3B H3B 0.9500
C4B C5B 1.480(5)
C4B H4B 0.9500
C5B C6B 1.388(5)
C5B C10B 1.393(5)
C6B C7B 1.403(6)
C6B H6B 0.9500
C7B C8B 1.399(7)
C7B H7B 0.9500
C8B C9B 1.398(6)
C9B C10B 1.402(6)
C9B H9B 0.9500
C10B H10B 0.9500
C3C C4C 1.325(9)
C3C H3C 0.9500
C4C C5C 1.472(9)
C4C H4C 0.9500
C5C C6C 1.380(8)
C5C C10C 1.390(8)
C6C C7C 1.394(10)
C6C H6C 0.9500
C7C C8C 1.392(10)
C7C H7C 0.9500
C8C C9C 1.392(10)
C9C C10C 1.380(9)
C9C H9C 0.9500
C10C H10C 0.9500
C11B C12B 1.518(5)
C11B H11A 0.9900
C11B H11B 0.9900
C12B H12A 0.9900
C12B H12B 0.9900
C13B C14B 1.515(5)
C13B H13A 0.9900
C13B H13B 0.9900
C14B H14A 0.9900
C14B H14B 0.9900
C15B C20B 1.386(4)
C15B C16B 1.386(4)
C16B C17B 1.382(4)
C16B H16B 0.9500
C17B C18B 1.397(5)
C17B H17B 0.9500
C18B C19B 1.377(4)
C18B H18B 0.9500
C19B C20B 1.393(4)
C19B H19B 0.9500
C20B C21B 1.459(4)
C23B C24B 1.515(4)
C23B C25B 1.519(4)
C23B C26B 1.520(4)
C24B H24A 0.9800
C24B H24B 0.9800
C24B H24C 0.9800
C25B H25A 0.9800
C25B H25B 0.9800
C25B H25C 0.9800
C26B H26A 0.9800
C26B H26B 0.9800
C26B H26C 0.9800

loop_
_geom_torsion_atom_site_label_1
_geom_torsion_atom_site_label_2
_geom_torsion_atom_site_label_3
_geom_torsion_atom_site_label_4
_geom_torsion
O1 S1 N1 C11 45.0(2)
O2 S1 N1 C11 173.8(2)
C8 S1 N1 C11 -70.7(2)
O1 S1 N1 C14 -179.7(2)
O2 S1 N1 C14 -50.9(2)
C8 S1 N1 C14 64.6(2)
C15 O4 C1 C2 125.1(2)
C15 O4 C1 C22 -111.3(2)
C15 O4 C1 C21 3.7(3)
O4 C1 C2 C3 -63.7(3)
C22 C1 C2 C3 176.7(2)
C21 C1 C2 C3 53.5(3)
C1 C2 C3 C4 -109.1(3)
C2 C3 C4 C5 -178.6(3)
C3 C4 C5 C6 -161.7(3)
C3 C4 C5 C10 18.4(5)
C10 C5 C6 C7 -2.2(5)
C4 C5 C6 C7 177.9(3)
C5 C6 C7 C8 0.4(5)
C6 C7 C8 C9 1.0(4)
C6 C7 C8 S1 -174.8(2)
O1 S1 C8 C9 150.4(2)
O2 S1 C8 C9 18.6(3)
N1 S1 C8 C9 -95.5(3)
O1 S1 C8 C7 -33.8(3)
O2 S1 C8 C7 -165.6(2)
N1 S1 C8 C7 80.3(3)
C7 C8 C9 C10 -0.5(4)
S1 C8 C9 C10 175.1(2)
C8 C9 C10 C5 -1.3(4)
C6 C5 C10 C9 2.7(4)
C4 C5 C10 C9 -177.5(3)
C14 N1 C11 C12 57.6(3)
S1 N1 C11 C12 -165.0(2)
C13 O3 C12 C11 60.0(4)
N1 C11 C12 O3 -58.3(3)
C12 O3 C13 C14 -59.5(4)
C11 N1 C14 C13 -57.3(3)
S1 N1 C14 C13 165.1(2)
O3 C13 C14 N1 57.5(3)
C1 O4 C15 C20 -1.7(3)
C1 O4 C15 C16 178.9(3)
O4 C15 C16 C17 179.4(3)
C20 C15 C16 C17 0.1(4)
C15 C16 C17 C18 0.1(5)
C16 C17 C18 C19 -0.4(5)
C17 C18 C19 C20 0.4(4)
O4 C15 C20 C19 -179.4(3)
C16 C15 C20 C19 0.0(4)
O4 C15 C20 C21 -1.2(3)
C16 C15 C20 C21 178.2(3)
C18 C19 C20 C15 -0.2(4)
C18 C19 C20 C21 -177.9(3)
C15 C20 C21 O5 -175.6(3)
C19 C20 C21 O5 2.4(5)
C15 C20 C21 C1 3.4(3)
C19 C20 C21 C1 -178.7(3)
O4 C1 C21 O5 174.7(3)
C2 C1 C21 O5 54.8(4)
C22 C1 C21 O5 -71.4(3)
O4 C1 C21 C20 -4.3(3)
C2 C1 C21 C20 -124.3(2)
C22 C1 C21 C20 109.6(2)
C23 O6 C22 O7 -5.0(4)
C23 O6 C22 C1 174.1(2)
O4 C1 C22 O7 87.7(3)
C2 C1 C22 O7 -150.9(3)
C21 C1 C22 O7 -25.4(3)
O4 C1 C22 O6 -91.5(2)
C2 C1 C22 O6 29.9(3)
C21 C1 C22 O6 155.4(2)
C22 O6 C23 C26 175.9(2)
C22 O6 C23 C24 -66.0(3)
C22 O6 C23 C25 58.4(3)
O1B S1B N1B C11B 48.3(2)
O2B S1B N1B C11B 177.9(2)
C8C S1B N1B C11B -69.7(6)
C8B S1B N1B C11B -65.7(4)
O1B S1B N1B C14B -174.4(2)
O2B S1B N1B C14B -44.8(3)
C8C S1B N1B C14B 67.5(6)
C8B S1B N1B C14B 71.5(4)
C15B O4B C1B C2B 127.8(2)
C15B O4B C1B C22B -107.2(2)
C15B O4B C1B C21B 6.1(3)
O4B C1B C2B C3B -39.2(4)
C22B C1B C2B C3B -161.0(3)
C21B C1B C2B C3B 78.8(3)
O4B C1B C2B C3C -68.4(4)
C22B C1B C2B C3C 169.8(4)
C21B C1B C2B C3C 49.5(4)
C1B C2B C3B C4B -112.1(4)
C2B C3B C4B C5B 179.1(3)
C3B C4B C5B C6B -155.8(5)
C3B C4B C5B C10B 23.2(7)
C10B C5B C6B C7B -1.2(10)
C4B C5B C6B C7B 177.8(8)
C5B C6B C7B C8B -2(2)
C6B C7B C8B C9B 6(3)
C6B C7B C8B S1B -179.7(15)
O1B S1B C8B C9B 160(2)
O2B S1B C8B C9B 28(3)
N1B S1B C8B C9B -87(2)
O1B S1B C8B C7B -14(2)
O2B S1B C8B C7B -146.2(17)
N1B S1B C8B C7B 99(2)
C7B C8B C9B C10B -7(3)
S1B C8B C9B C10B 178.7(14)
C6B C5B C10B C9B -0.1(8)
C4B C5B C10B C9B -179.1(5)
C8B C9B C10B C5B 4.5(18)
C1B C2B C3C C4C 119.1(7)
C2B C3C C4C C5C -179.5(7)
C3C C4C C5C C6C -13.1(15)
C3C C4C C5C C10C 166.0(9)
C10C C5C C6C C7C -3(2)
C4C C5C C6C C7C 175.8(18)
C5C C6C C7C C8C 8(4)
C6C C7C C8C C9C -12(6)
C6C C7C C8C S1B -174(3)
O1B S1B C8C C9C 165(3)
O2B S1B C8C C9C 35(4)
N1B S1B C8C C9C -79(4)
O1B S1B C8C C7C -31(5)
O2B S1B C8C C7C -161(4)
N1B S1B C8C C7C 85(4)
C7C C8C C9C C10C 11(6)
S1B C8C C9C C10C 174(2)
C8C C9C C10C C5C -5(3)
C6C C5C C10C C9C 1.4(17)
C4C C5C C10C C9C -177.6(11)
C14B N1B C11B C12B 57.2(3)
S1B N1B C11B C12B -163.3(2)
C13B O3B C12B C11B 60.9(3)
N1B C11B C12B O3B -58.3(3)
C12B O3B C13B C14B -61.0(4)
C11B N1B C14B C13B -57.4(3)
S1B N1B C14B C13B 163.3(2)
O3B C13B C14B N1B 58.4(4)
C1B O4B C15B C20B -3.9(3)
C1B O4B C15B C16B 176.2(3)
O4B C15B C16B C17B 179.5(3)
C20B C15B C16B C17B -0.3(4)
C15B C16B C17B C18B -0.1(4)
C16B C17B C18B C19B -0.1(5)
C17B C18B C19B C20B 0.7(5)
O4B C15B C20B C19B -178.9(3)
C16B C15B C20B C19B 0.9(4)
O4B C15B C20B C21B -0.2(3)
C16B C15B C20B C21B 179.6(3)
C18B C19B C20B C15B -1.1(4)
C18B C19B C20B C21B -179.4(3)
C15B C20B C21B O5B -175.5(3)
C19B C20B C21B O5B 3.0(5)
C15B C20B C21B C1B 4.0(3)
C19B C20B C21B C1B -177.5(3)
O4B C1B C21B O5B 173.3(3)
C2B C1B C21B O5B 51.9(4)
C22B C1B C21B O5B -72.3(3)
O4B C1B C21B C20B -6.1(3)
C2B C1B C21B C20B -127.6(2)
C22B C1B C21B C20B 108.2(2)
C23B O6B C22B O7B 7.6(4)
C23B O6B C22B C1B -169.1(2)
O4B C1B C22B O7B 20.5(3)
C2B C1B C22B O7B 144.3(3)
C21B C1B C22B O7B -92.3(3)
O4B C1B C22B O6B -162.5(2)
C2B C1B C22B O6B -38.7(3)
C21B C1B C22B O6B 84.6(3)
C22B O6B C23B C24B -62.5(3)
C22B O6B C23B C25B 62.6(3)
C22B O6B C23B C26B 179.8(2)
